data_4339799
loop_
_publ_author_name
'Oliveri, Christopher G.'
'Heo, Jungseok'
'Nguyen, Sonbinh T.'
'Mirkin, Chad A.'
'Wawrzak, Zdzislaw'

_publ_section_title
;
 A convergent coordination chemistry-based approach to dissymmetric
 macrocyclic cofacial porphyrin complexes.
;
_journal_issue 19
_journal_name_full 'Inorganic chemistry'
_journal_page_first 7716
_journal_page_last 7718
_journal_paper_doi 10.1021/ic701424j
_journal_volume 46
_journal_year 2007
_chemical_formula_sum 'C162 H144 Cl2 Mg N10 O2 P4 Rh2 S2 Zn'
_chemical_formula_weight 2817.27
_chemical_name_systematic
; 
 ? 
;
_space_group_IT_number 2
_symmetry_space_group_name_Hall '-P 1'
_symmetry_space_group_name_H-M 'P -1'
_atom_sites_solution_hydrogens geom
_atom_sites_solution_primary direct
_atom_sites_solution_secondary difmap
_audit_creation_method SHELXL-97
_cell_angle_alpha 77.17(3)
_cell_angle_beta 77.22(3)
_cell_angle_gamma 79.81(3)
_cell_formula_units_Z 3
_cell_length_a 13.306(3)
_cell_length_b 24.747(5)
_cell_length_c 28.070(6)
_cell_measurement_temperature 293(2)
_cell_volume 8709(4)
_computing_structure_refinement 'SHELXL-97 (Sheldrick, 1997)'
_computing_structure_solution 'SHELXS-97 (Sheldrick, 1990)'
_diffrn_ambient_temperature 293(2)
_diffrn_measured_fraction_theta_full 0.942
_diffrn_measured_fraction_theta_max 0.942
_diffrn_radiation_monochromator graphite
_diffrn_radiation_source 'fine-focus sealed tube'
_diffrn_radiation_type MoK\a
_diffrn_radiation_wavelength 0.71073
_diffrn_reflns_av_R_equivalents 0.0000
_diffrn_reflns_av_sigmaI/netI 0.0730
_diffrn_reflns_limit_h_max 13
_diffrn_reflns_limit_h_min 0
_diffrn_reflns_limit_k_max 25
_diffrn_reflns_limit_k_min -24
_diffrn_reflns_limit_l_max 28
_diffrn_reflns_limit_l_min -27
_diffrn_reflns_number 18812
_diffrn_reflns_theta_full 21.49
_diffrn_reflns_theta_max 21.49
_diffrn_reflns_theta_min 0.85
_exptl_absorpt_coefficient_mu 0.699
_exptl_crystal_density_diffrn 1.611
_exptl_crystal_density_method 'not measured'
_exptl_crystal_F_000 4380
_refine_diff_density_max 2.115
_refine_diff_density_min -1.046
_refine_diff_density_rms 0.231
_refine_ls_extinction_coef 0.103(7)
_refine_ls_extinction_expression Fc^*^=kFc[1+0.001xFc^2^\l^3^/sin(2\q)]^-1/4^
_refine_ls_extinction_method SHELXL
_refine_ls_goodness_of_fit_ref 2.210
_refine_ls_hydrogen_treatment mixed
_refine_ls_matrix_type full
_refine_ls_number_parameters 1377
_refine_ls_number_reflns 18812
_refine_ls_number_restraints 78
_refine_ls_restrained_S_all 2.206
_refine_ls_R_factor_all 0.2236
_refine_ls_R_factor_gt 0.2090
_refine_ls_shift/su_max 2.775
_refine_ls_shift/su_mean 0.076
_refine_ls_structure_factor_coef Fsqd
_refine_ls_weighting_details 'calc w=1/[\s^2^(Fo^2^)+(0.2000P)^2^+0.0000P] where P=(Fo^2^+2Fc^2^)/3'
_refine_ls_weighting_scheme calc
_refine_ls_wR_factor_gt 0.5085
_refine_ls_wR_factor_ref 0.5155
_reflns_number_gt 15879
_reflns_number_total 18812
_reflns_threshold_expression >2sigma(I)
_cod_data_source_file ic701424j-file003.cif
_cod_data_source_block cc44
_cod_original_cell_volume 8709(3)
_cod_database_code 4339799

loop_
_symmetry_equiv_pos_as_xyz
'x, y, z'
'-x, -y, -z'

loop_
_atom_site_label
_atom_site_type_symbol
_atom_site_fract_x
_atom_site_fract_y
_atom_site_fract_z
_atom_site_U_iso_or_equiv
_atom_site_adp_type
_atom_site_occupancy
_atom_site_symmetry_multiplicity
_atom_site_calc_flag
_atom_site_refinement_flags
Rh1 Rh 0.88458(11) -0.26213(6) 0.41982(5) 0.0808(7) Uani 1 1 d .
Rh2 Rh 0.17592(13) 0.55401(7) 0.19050(6) 0.0920(8) Uani 1 1 d .
Zn1 Zn 0.47371(13) 0.14622(7) 0.37331(7) 0.0646(7) Uani 1 1 d .
Mg1 Mg 0.7441(5) 0.1380(3) 0.1259(3) 0.0918(19) Uani 1 1 d .
S1 S 0.1180(4) 0.5076(2) 0.2696(2) 0.0962(16) Uani 1 1 d .
S2 S 0.8455(3) -0.20674(18) 0.48098(17) 0.0743(12) Uani 1 1 d .
P1 P 0.0180(5) 0.5552(3) 0.1786(2) 0.1097(19) Uani 1 1 d .
P2 P 0.2319(5) 0.6069(2) 0.1166(2) 0.1014(18) Uani 1 1 d .
P3 P 0.7554(3) -0.3072(2) 0.46204(17) 0.0760(13) Uani 1 1 d .
P4 P 0.9480(4) -0.3187(3) 0.3644(2) 0.0984(18) Uani 1 1 d .
Cl1 Cl 0.3439(5) 0.5495(3) 0.2103(3) 0.135(2) Uani 1 1 d .
Cl2 Cl 1.0109(5) -0.2026(3) 0.3781(2) 0.118(2) Uani 1 1 d .
N1 N 0.6286(14) 0.1765(8) 0.0923(6) 0.093(5) Uani 1 1 d .
N2 N 0.7029(15) 0.0644(10) 0.1203(8) 0.105(6) Uani 1 1 d .
N3 N 0.8874(10) 0.0927(8) 0.1440(6) 0.092(5) Uani 1 1 d .
N4 N 0.8071(12) 0.2126(8) 0.1152(6) 0.092(5) Uani 1 1 d .
N5 N 0.3243(8) 0.1764(6) 0.3582(5) 0.063(3) Uani 1 1 d .
N6 N 0.4286(9) 0.0656(5) 0.3917(5) 0.064(3) Uani 1 1 d .
N7 N 0.5869(9) 0.1156(6) 0.4159(4) 0.060(3) Uani 1 1 d .
N8 N 0.4866(9) 0.2274(5) 0.3786(5) 0.069(3) Uani 1 1 d .
N9 N 0.6591(10) 0.1401(6) 0.2076(5) 0.069(3) Uani 1 1 d .
N10 N 0.5598(10) 0.1445(6) 0.2971(5) 0.071(4) Uani 1 1 d .
O1 O 0.4813(12) 0.5035(7) 0.0664(6) 0.121(5) Uani 1 1 d .
O2 O 0.945(3) -0.2252(13) 0.2336(12) 0.114(9) Uiso 0.50 1 d P
O2' O 1.030(2) -0.2239(12) 0.2239(11) 0.100(8) Uiso 0.50 1 d P
C1 C 0.6587(17) 0.2786(10) 0.0879(7) 0.092(6) Uani 1 1 d .
C2 C 0.6081(16) 0.2345(16) 0.0801(7) 0.121(10) Uani 1 1 d .
C3 C 0.5197(19) 0.2521(14) 0.0509(8) 0.121(9) Uani 1 1 d .
H3 H 0.4929 0.2894 0.0366 0.145 Uiso 1 1 calc R
C4 C 0.4888(15) 0.2058(12) 0.0497(8) 0.109(8) Uani 1 1 d .
H4 H 0.4317 0.2024 0.0352 0.130 Uiso 1 1 calc R
C5 C 0.5591(17) 0.1573(11) 0.0752(8) 0.101(7) Uani 1 1 d .
C6 C 0.5528(19) 0.0993(13) 0.0816(9) 0.109(7) Uani 1 1 d .
C7 C 0.6141(17) 0.0558(11) 0.1025(7) 0.090(6) Uani 1 1 d .
C8 C 0.611(3) -0.0042(17) 0.1171(13) 0.166(15) Uani 1 1 d .
H8A H 0.5571 -0.0217 0.1136 0.199 Uiso 1 1 calc R
C9 C 0.6963(15) -0.0322(10) 0.1369(8) 0.091(6) Uani 1 1 d .
H9A H 0.7151 -0.0705 0.1463 0.109 Uiso 1 1 calc R
C10 C 0.749(3) 0.0131(17) 0.1394(10) 0.149(13) Uani 1 1 d .
C11 C 0.8453(18) -0.0030(9) 0.1597(9) 0.094(6) Uani 1 1 d .
C12 C 0.9068(16) 0.0352(11) 0.1607(7) 0.090(6) Uani 1 1 d .
C13 C 1.003(2) 0.0229(15) 0.1744(8) 0.135(11) Uani 1 1 d .
H13A H 1.0361 -0.0128 0.1846 0.162 Uiso 1 1 calc R
C14 C 1.0426(17) 0.0727(10) 0.1705(9) 0.096(6) Uani 1 1 d .
H14A H 1.1054 0.0761 0.1782 0.115 Uiso 1 1 calc R
C15 C 0.9687(16) 0.1174(13) 0.1526(8) 0.101(7) Uani 1 1 d .
C16 C 0.9735(12) 0.1727(11) 0.1436(7) 0.091(6) Uani 1 1 d .
C17 C 0.8947(16) 0.2188(12) 0.1296(8) 0.097(6) Uani 1 1 d .
C18 C 0.8887(19) 0.2719(10) 0.1354(9) 0.102(6) Uani 1 1 d .
H18A H 0.9363 0.2848 0.1484 0.123 Uiso 1 1 calc R
C19 C 0.8075(19) 0.3028(11) 0.1203(7) 0.102(7) Uani 1 1 d .
H19 H 0.7881 0.3424 0.1184 0.123 Uiso 1 1 calc R
C20 C 0.7510(14) 0.2629(9) 0.1066(8) 0.088(5) Uani 1 1 d .
C21 C 0.6083(18) 0.3369(10) 0.0826(9) 0.111(8) Uani 1 1 d .
C22 C 0.654(2) 0.3772(12) 0.0541(8) 0.113(7) Uani 1 1 d .
H22A H 0.7196 0.3670 0.0364 0.136 Uiso 1 1 calc R
C23 C 0.6174(17) 0.4334(10) 0.0463(8) 0.100(6) Uani 1 1 d .
H23A H 0.6585 0.4599 0.0267 0.120 Uiso 1 1 calc R
C24 C 0.5144(18) 0.4486(10) 0.0698(10) 0.116(8) Uani 1 1 d .
C25 C 0.463(2) 0.3988(16) 0.1002(10) 0.142(10) Uani 1 1 d .
H25A H 0.3958 0.4051 0.1178 0.171 Uiso 1 1 calc R
C26 C 0.509(2) 0.3474(11) 0.1030(9) 0.130(11) Uani 1 1 d .
H26A H 0.4723 0.3179 0.1194 0.156 Uiso 1 1 calc R
C27 C 0.387(3) 0.5173(13) 0.0872(10) 0.151(11) Uani 1 1 d .
H27A H 0.3753 0.4978 0.1216 0.181 Uiso 1 1 calc R
H27B H 0.3401 0.5064 0.0703 0.181 Uiso 1 1 calc R
C28 C 0.367(2) 0.5780(11) 0.0854(11) 0.145(12) Uani 1 1 d .
H28A H 0.3780 0.5966 0.0507 0.174 Uiso 1 1 calc R
H28B H 0.4174 0.5882 0.1007 0.174 Uiso 1 1 calc R
C29 C 0.1552(18) 0.6172(10) 0.0673(9) 0.114(7) Uani 1 1 d .
C41 C 0.8767(16) -0.0618(11) 0.1768(7) 0.102(7) Uani 1 1 d .
C42 C 0.939(3) -0.0935(12) 0.1448(11) 0.160(12) Uani 1 1 d .
H42A H 0.9597 -0.0777 0.1115 0.192 Uiso 1 1 calc R
C47 C 0.915(3) -0.234(2) 0.2899(13) 0.092(15) Uani 0.50 1 d P
H47A H 0.8729 -0.2088 0.3116 0.111 Uiso 0.50 1 calc PR
C48 C 0.955(3) -0.2801(18) 0.2996(10) 0.151(13) Uani 1 1 d .
H48A H 0.9405 -0.3031 0.2782 0.181 Uiso 1 1 calc R
C49 C 1.076(2) -0.3500(10) 0.3659(9) 0.115(8) Uani 1 1 d .
C50 C 1.127(2) -0.3823(10) 0.3316(10) 0.122(10) Uani 1 1 d .
H50A H 1.0963 -0.3878 0.3066 0.147 Uiso 1 1 calc R
C51 C 1.227(2) -0.4062(13) 0.3368(13) 0.148(11) Uani 1 1 d .
H51A H 1.2587 -0.4325 0.3171 0.177 Uiso 1 1 calc R
C52 C 1.288(2) -0.3955(10) 0.3687(11) 0.128(9) Uani 1 1 d .
H52A H 1.3573 -0.4105 0.3689 0.153 Uiso 1 1 calc R
C53 C 1.235(2) -0.3625(14) 0.3970(14) 0.156(12) Uani 1 1 d .
H53A H 1.2692 -0.3514 0.4177 0.188 Uiso 1 1 calc R
C54 C 1.1292(18) -0.3415(10) 0.3998(10) 0.115(8) Uani 1 1 d .
H54A H 1.0952 -0.3217 0.4247 0.138 Uiso 1 1 calc R
C55 C 0.7452(18) -0.4101(12) 0.3343(10) 0.20(2) Uani 1 1 d D
H55A H 0.6891 -0.4034 0.3181 0.235 Uiso 1 1 calc R
C56 C 0.8032(18) -0.3692(11) 0.3345(10) 0.139(10) Uani 1 1 d D
H56A H 0.7910 -0.3349 0.3136 0.167 Uiso 1 1 calc R
C57 C 0.8769(17) -0.3749(10) 0.3627(8) 0.138(11) Uani 1 1 d D
C58 C 0.8979(19) -0.4272(9) 0.3897(9) 0.118(8) Uani 1 1 d D
H58A H 0.9493 -0.4329 0.4087 0.142 Uiso 1 1 calc R
C59 C 0.8492(16) -0.4722(10) 0.3910(11) 0.168(15) Uani 1 1 d D
H59A H 0.8632 -0.5069 0.4111 0.201 Uiso 1 1 calc R
C60 C 0.778(2) -0.4616(10) 0.3603(12) 0.28(4) Uani 1 1 d D
H60A H 0.7501 -0.4920 0.3567 0.335 Uiso 1 1 calc R
C61 C 0.4706(19) 0.0867(11) 0.0614(9) 0.114(8) Uani 1 1 d .
C62 C 0.475(2) 0.0814(12) 0.0106(10) 0.132(9) Uani 1 1 d .
C63 C 0.394(2) 0.0694(13) -0.0038(9) 0.129(9) Uani 1 1 d .
H63A H 0.4020 0.0638 -0.0361 0.154 Uiso 1 1 calc R
C64 C 0.302(2) 0.0650(15) 0.0268(16) 0.167(14) Uani 1 1 d .
C65 C 0.292(2) 0.0699(16) 0.0735(12) 0.162(14) Uani 1 1 d .
H65A H 0.2286 0.0651 0.0948 0.194 Uiso 1 1 calc R
C66 C 0.3700(17) 0.0814(12) 0.0916(9) 0.122(9) Uani 1 1 d .
C67 C 0.584(2) 0.0870(13) -0.0207(8) 0.134(9) Uani 1 1 d .
H67A H 0.5855 0.0825 -0.0539 0.201 Uiso 1 1 calc R
H67B H 0.6339 0.0587 -0.0061 0.201 Uiso 1 1 calc R
H67C H 0.6016 0.1233 -0.0216 0.201 Uiso 1 1 calc R
C68 C 0.2130(19) 0.044(3) 0.0064(15) 0.38(4) Uani 1 1 d .
H68A H 0.1509 0.0429 0.0315 0.564 Uiso 1 1 calc R
H68B H 0.2373 0.0077 -0.0013 0.564 Uiso 1 1 calc R
H68C H 0.1982 0.0700 -0.0231 0.564 Uiso 1 1 calc R
C69 C 0.3539(17) 0.0862(16) 0.1450(10) 0.154(12) Uani 1 1 d .
H69A H 0.2849 0.0789 0.1614 0.232 Uiso 1 1 calc R
H69B H 0.3625 0.1233 0.1471 0.232 Uiso 1 1 calc R
H69C H 0.4038 0.0595 0.1609 0.232 Uiso 1 1 calc R
C70 C 1.0667(16) 0.1888(10) 0.1543(9) 0.102(7) Uani 1 1 d .
C71 C 1.1452(18) 0.2101(12) 0.1151(9) 0.114(8) Uani 1 1 d .
C72 C 1.2207(15) 0.2258(12) 0.1268(8) 0.122(9) Uani 1 1 d .
H72A H 1.2724 0.2399 0.1012 0.147 Uiso 1 1 calc R
C73 C 1.230(2) 0.2235(11) 0.1728(11) 0.122(8) Uani 1 1 d .
C74 C 1.1626(18) 0.2036(13) 0.2101(10) 0.129(9) Uani 1 1 d .
H74A H 1.1734 0.2005 0.2423 0.154 Uiso 1 1 calc R
C75 C 1.078(2) 0.1875(11) 0.2034(9) 0.118(7) Uani 1 1 d .
C76 C 1.1432(15) 0.2130(11) 0.0635(8) 0.113(7) Uani 1 1 d .
H76A H 1.2027 0.2289 0.0430 0.170 Uiso 1 1 calc R
H76B H 1.0809 0.2359 0.0554 0.170 Uiso 1 1 calc R
H76C H 1.1446 0.1760 0.0577 0.170 Uiso 1 1 calc R
C77 C 1.327(4) 0.251(3) 0.1835(17) 0.31(4) Uani 1 1 d .
H77A H 1.3708 0.2644 0.1525 0.461 Uiso 1 1 calc R
H77B H 1.3674 0.2232 0.2039 0.461 Uiso 1 1 calc R
H77C H 1.2987 0.2818 0.2004 0.461 Uiso 1 1 calc R
C78 C 0.9925(15) 0.1695(16) 0.2455(8) 0.158(14) Uani 1 1 d .
H78A H 1.0091 0.1724 0.2763 0.237 Uiso 1 1 calc R
H78B H 0.9848 0.1315 0.2463 0.237 Uiso 1 1 calc R
H78C H 0.9287 0.1932 0.2407 0.237 Uiso 1 1 calc R
C79 C 0.3363(12) 0.2796(8) 0.3418(6) 0.072(4) Uani 1 1 d .
C80 C 0.2865(14) 0.2336(8) 0.3450(6) 0.076(5) Uani 1 1 d .
C81 C 0.1859(13) 0.2323(8) 0.3367(7) 0.083(5) Uani 1 1 d .
H81A H 0.1420 0.2647 0.3269 0.100 Uiso 1 1 calc R
C82 C 0.1590(13) 0.1826(9) 0.3436(7) 0.081(5) Uani 1 1 d .
H82A H 0.0971 0.1727 0.3401 0.098 Uiso 1 1 calc R
C83 C 0.2498(12) 0.1465(8) 0.3583(6) 0.065(4) Uani 1 1 d .
C84 C 0.2591(10) 0.0878(8) 0.3670(6) 0.067(5) Uani 1 1 d .
C85 C 0.3450(11) 0.0483(7) 0.3847(6) 0.062(4) Uani 1 1 d .
C86 C 0.3498(15) -0.0088(9) 0.3961(7) 0.083(5) Uani 1 1 d .
H86A H 0.2999 -0.0296 0.3938 0.099 Uiso 1 1 calc R
C87 C 0.4387(14) -0.0288(7) 0.4111(7) 0.076(5) Uani 1 1 d .
H87A H 0.4634 -0.0663 0.4208 0.091 Uiso 1 1 calc R
C88 C 0.4911(13) 0.0184(7) 0.4098(6) 0.071(4) Uani 1 1 d .
C89 C 0.5834(14) 0.0157(7) 0.4235(6) 0.074(5) Uani 1 1 d .
C90 C 0.6239(13) 0.0632(7) 0.4291(6) 0.070(4) Uani 1 1 d .
C91 C 0.7212(16) 0.0622(10) 0.4499(9) 0.100(7) Uani 1 1 d .
H91A H 0.7633 0.0300 0.4618 0.120 Uiso 1 1 calc R
C92 C 0.7351(14) 0.1084(8) 0.4487(9) 0.099(7) Uani 1 1 d .
H92A H 0.7878 0.1182 0.4607 0.119 Uiso 1 1 calc R
C93 C 0.6538(11) 0.1491(7) 0.4245(7) 0.070(5) Uani 1 1 d .
C94 C 0.6451(12) 0.2059(7) 0.4143(6) 0.069(4) Uani 1 1 d .
C95 C 0.5662(13) 0.2424(9) 0.3941(7) 0.084(5) Uani 1 1 d .
C96 C 0.5579(14) 0.3024(8) 0.3806(7) 0.080(5) Uiso 1 1 d .
H96A H 0.6048 0.3236 0.3853 0.097 Uiso 1 1 calc R
C97 C 0.4776(13) 0.3228(8) 0.3612(6) 0.076(4) Uiso 1 1 d .
H97A H 0.4536 0.3603 0.3509 0.092 Uiso 1 1 calc R
C98 C 0.4325(12) 0.2749(7) 0.3589(6) 0.065(4) Uiso 1 1 d .
C99 C 0.2861(12) 0.3338(7) 0.3231(6) 0.065(4) Uiso 1 1 d .
C100 C 0.209(2) 0.3605(14) 0.3502(13) 0.152(10) Uiso 1 1 d .
H10A H 0.1798 0.3410 0.3811 0.183 Uiso 1 1 calc R
C101 C 0.1658(19) 0.4160(10) 0.3363(9) 0.111(7) Uiso 1 1 d .
H10B H 0.1234 0.4354 0.3598 0.133 Uiso 1 1 calc R
C102 C 0.1861(15) 0.4392(8) 0.2911(8) 0.090(5) Uiso 1 1 d .
C103 C 0.258(2) 0.4140(11) 0.2583(11) 0.126(8) Uiso 1 1 d .
H10C H 0.2756 0.4314 0.2252 0.151 Uiso 1 1 calc R
C104 C 0.3060(19) 0.3587(10) 0.2770(10) 0.118(7) Uiso 1 1 d .
H10D H 0.3540 0.3398 0.2547 0.141 Uiso 1 1 calc R
C105 C -0.0049(18) 0.4889(10) 0.2679(9) 0.113(7) Uiso 1 1 d .
H10E H 0.0051 0.4579 0.2506 0.135 Uiso 1 1 calc R
H10F H -0.0431 0.4779 0.3014 0.135 Uiso 1 1 calc R
C106 C -0.0647(17) 0.5411(9) 0.2400(8) 0.098(6) Uiso 1 1 d .
H10G H -0.0740 0.5724 0.2568 0.118 Uiso 1 1 calc R
H10H H -0.1323 0.5337 0.2375 0.118 Uiso 1 1 calc R
C107 C -0.059(2) 0.6178(11) 0.1536(11) 0.151(10) Uiso 1 1 d D
C108 C -0.048(2) 0.6666(11) 0.1713(11) 0.152(10) Uiso 1 1 d D
H10I H -0.0069 0.6638 0.1947 0.182 Uiso 1 1 calc R
C109 C -0.103(3) 0.7195(12) 0.1519(13) 0.183(13) Uiso 1 1 d D
H10J H -0.0987 0.7510 0.1638 0.220 Uiso 1 1 calc R
C110 C -0.164(3) 0.7246(13) 0.1145(14) 0.208(16) Uiso 1 1 d D
H11A H -0.2010 0.7588 0.1031 0.250 Uiso 1 1 calc R
C111 C -0.167(2) 0.6763(11) 0.0949(11) 0.157(10) Uiso 1 1 d D
H11B H -0.2073 0.6792 0.0712 0.189 Uiso 1 1 calc R
C112 C -0.107(3) 0.6235(12) 0.1113(12) 0.169(12) Uiso 1 1 d D
H11C H -0.1005 0.5938 0.0950 0.202 Uiso 1 1 calc R
C113 C 0.007(2) 0.5003(12) 0.1568(11) 0.145(10) Uiso 1 1 d D
C114 C -0.089(2) 0.4998(14) 0.1457(13) 0.193(14) Uiso 1 1 d D
H11D H -0.1413 0.5286 0.1539 0.232 Uiso 1 1 calc R
C115 C -0.116(3) 0.4611(17) 0.1239(18) 0.31(3) Uiso 1 1 d D
H11E H -0.1812 0.4639 0.1154 0.366 Uiso 1 1 calc R
C116 C -0.038(3) 0.4177(14) 0.1159(14) 0.188(14) Uiso 1 1 d D
H11F H -0.0550 0.3879 0.1055 0.226 Uiso 1 1 calc R
C117 C 0.064(3) 0.4141(14) 0.1216(14) 0.184(13) Uiso 1 1 d D
H117 H 0.1147 0.3845 0.1143 0.221 Uiso 1 1 calc R
C118 C 0.082(2) 0.4594(12) 0.1394(12) 0.154(10) Uiso 1 1 d D
H11I H 0.1510 0.4622 0.1395 0.184 Uiso 1 1 calc R
C119 C 0.6436(12) -0.0402(7) 0.4360(6) 0.069(4) Uiso 1 1 d .
C120 C 0.6840(14) -0.0725(8) 0.4026(8) 0.089(5) Uiso 1 1 d .
H12A H 0.6713 -0.0612 0.3704 0.107 Uiso 1 1 calc R
C121 C 0.7475(13) -0.1250(7) 0.4159(6) 0.074(4) Uiso 1 1 d .
H12B H 0.7771 -0.1468 0.3920 0.089 Uiso 1 1 calc R
C122 C 0.7649(13) -0.1433(7) 0.4642(6) 0.072(4) Uiso 1 1 d .
C123 C 0.7202(14) -0.1109(7) 0.4991(7) 0.083(5) Uiso 1 1 d .
H12C H 0.7328 -0.1224 0.5314 0.099 Uiso 1 1 calc R
C124 C 0.6569(14) -0.0613(7) 0.4871(7) 0.081(5) Uiso 1 1 d .
H12D H 0.6225 -0.0414 0.5118 0.097 Uiso 1 1 calc R
C125 C 0.7513(13) -0.2435(7) 0.5292(6) 0.071(4) Uiso 1 1 d .
H12E H 0.7880 -0.2743 0.5495 0.086 Uiso 1 1 calc R
H12F H 0.7121 -0.2182 0.5507 0.086 Uiso 1 1 calc R
C126 C 0.6768(13) -0.2659(7) 0.5070(6) 0.073(4) Uiso 1 1 d .
H12G H 0.6326 -0.2353 0.4905 0.088 Uiso 1 1 calc R
H12H H 0.6331 -0.2891 0.5328 0.088 Uiso 1 1 calc R
C127 C 0.7836(16) -0.3767(8) 0.5031(8) 0.092(5) Uiso 1 1 d .
C128 C 0.8852(13) -0.3964(7) 0.5030(6) 0.077(5) Uiso 1 1 d .
H12I H 0.9355 -0.3750 0.4834 0.092 Uiso 1 1 calc R
C129 C 0.9167(16) -0.4476(8) 0.5314(7) 0.091(5) Uiso 1 1 d .
H12J H 0.9870 -0.4611 0.5297 0.110 Uiso 1 1 calc R
C130 C 0.8392(19) -0.4793(11) 0.5632(9) 0.120(7) Uiso 1 1 d .
H130 H 0.8548 -0.5147 0.5818 0.144 Uiso 1 1 calc R
C131 C 0.734(3) -0.4510(16) 0.5638(14) 0.172(12) Uiso 1 1 d .
H13D H 0.6808 -0.4686 0.5858 0.206 Uiso 1 1 calc R
C132 C 0.7063(19) -0.4015(10) 0.5353(9) 0.109(7) Uiso 1 1 d .
H13E H 0.6372 -0.3852 0.5377 0.131 Uiso 1 1 calc R
C133 C 0.6515(15) -0.3158(8) 0.4291(7) 0.086(5) Uiso 1 1 d .
C134 C 0.6172(17) -0.3650(10) 0.4344(9) 0.107(6) Uiso 1 1 d .
H134 H 0.6432 -0.3967 0.4552 0.128 Uiso 1 1 calc R
C135 C 0.536(2) -0.3672(12) 0.4062(10) 0.127(8) Uiso 1 1 d .
H13H H 0.5076 -0.3998 0.4098 0.153 Uiso 1 1 calc R
C136 C 0.508(2) -0.3229(12) 0.3773(11) 0.129(8) Uiso 1 1 d .
H13I H 0.4545 -0.3235 0.3613 0.155 Uiso 1 1 calc R
C137 C 0.551(2) -0.2740(12) 0.3674(11) 0.129(8) Uiso 1 1 d .
H137 H 0.5325 -0.2434 0.3435 0.155 Uiso 1 1 calc R
C138 C 0.630(2) -0.2744(12) 0.3996(10) 0.128(8) Uiso 1 1 d .
H13L H 0.6618 -0.2428 0.3963 0.154 Uiso 1 1 calc R
C139 C 0.1657(14) 0.0614(7) 0.3619(7) 0.077(5) Uiso 1 1 d .
C140 C 0.1757(14) 0.0458(8) 0.3178(7) 0.084(5) Uiso 1 1 d .
C141 C 0.0890(16) 0.0273(8) 0.3094(8) 0.099(6) Uiso 1 1 d .
H14B H 0.0891 0.0216 0.2777 0.118 Uiso 1 1 calc R
C142 C -0.0023(18) 0.0166(10) 0.3487(9) 0.107(6) Uiso 1 1 d .
C143 C 0.0020(18) 0.0353(9) 0.3897(9) 0.107(6) Uiso 1 1 d .
H14C H -0.0565 0.0341 0.4149 0.129 Uiso 1 1 calc R
C144 C 0.0843(17) 0.0558(9) 0.3975(8) 0.103(6) Uiso 1 1 d .
C145 C 0.2655(15) 0.0500(9) 0.2755(8) 0.094(6) Uiso 1 1 d .
H14D H 0.3198 0.0641 0.2846 0.141 Uiso 1 1 calc R
H14E H 0.2438 0.0748 0.2471 0.141 Uiso 1 1 calc R
H14F H 0.2909 0.0136 0.2676 0.141 Uiso 1 1 calc R
C146 C -0.094(2) -0.0068(12) 0.3403(11) 0.138(9) Uiso 1 1 d .
H14G H -0.1448 -0.0117 0.3707 0.207 Uiso 1 1 calc R
H14H H -0.0706 -0.0422 0.3302 0.207 Uiso 1 1 calc R
H14I H -0.1254 0.0188 0.3148 0.207 Uiso 1 1 calc R
C147 C 0.081(2) 0.0709(12) 0.4487(10) 0.134(8) Uiso 1 1 d .
H14J H 0.1441 0.0852 0.4479 0.201 Uiso 1 1 calc R
H14K H 0.0749 0.0380 0.4742 0.201 Uiso 1 1 calc R
H14L H 0.0226 0.0987 0.4556 0.201 Uiso 1 1 calc R
C148 C 0.7262(14) 0.2331(8) 0.4292(7) 0.082(5) Uiso 1 1 d .
C149 C 0.8225(15) 0.2340(8) 0.3982(8) 0.090(5) Uiso 1 1 d .
C150 C 0.8932(19) 0.2645(10) 0.4089(9) 0.109(7) Uiso 1 1 d .
H15A H 0.9541 0.2706 0.3860 0.131 Uiso 1 1 calc R
C151 C 0.8742(14) 0.2856(7) 0.4532(7) 0.079(5) Uiso 1 1 d .
C152 C 0.7752(16) 0.2854(9) 0.4810(8) 0.100(6) Uiso 1 1 d .
H15B H 0.7551 0.3048 0.5072 0.120 Uiso 1 1 calc R
C153 C 0.7031(15) 0.2557(8) 0.4702(7) 0.086(5) Uiso 1 1 d .
C154 C 0.8510(17) 0.2045(9) 0.3589(8) 0.105(6) Uiso 1 1 d .
H15C H 0.7939 0.1863 0.3575 0.157 Uiso 1 1 calc R
H15D H 0.9100 0.1769 0.3642 0.157 Uiso 1 1 calc R
H15E H 0.8686 0.2300 0.3281 0.157 Uiso 1 1 calc R
C155 C 0.9461(18) 0.3152(10) 0.4666(9) 0.110(7) Uiso 1 1 d .
H15F H 0.9168 0.3256 0.4982 0.165 Uiso 1 1 calc R
H15G H 0.9581 0.3481 0.4417 0.165 Uiso 1 1 calc R
H15H H 1.0107 0.2912 0.4686 0.165 Uiso 1 1 calc R
C156 C 0.5980(19) 0.2562(11) 0.5040(10) 0.121(7) Uiso 1 1 d .
H15I H 0.5557 0.2355 0.4930 0.182 Uiso 1 1 calc R
H15J H 0.5649 0.2941 0.5030 0.182 Uiso 1 1 calc R
H15K H 0.6062 0.2394 0.5374 0.182 Uiso 1 1 calc R
C157 C 0.6399(19) 0.1992(10) 0.2145(9) 0.113(7) Uiso 1 1 d .
H15L H 0.6014 0.2228 0.1902 0.135 Uiso 1 1 calc R
H15M H 0.7051 0.2134 0.2112 0.135 Uiso 1 1 calc R
C158 C 0.5720(17) 0.1975(9) 0.2708(8) 0.101(6) Uiso 1 1 d .
H15N H 0.6059 0.2158 0.2889 0.121 Uiso 1 1 calc R
H15O H 0.5039 0.2187 0.2688 0.121 Uiso 1 1 calc R
C159 C 0.7209(18) 0.1053(10) 0.2436(8) 0.106(6) Uiso 1 1 d .
H15P H 0.7866 0.1194 0.2393 0.127 Uiso 1 1 calc R
H15Q H 0.7356 0.0671 0.2382 0.127 Uiso 1 1 calc R
C160 C 0.6620(16) 0.1067(9) 0.2943(8) 0.094(6) Uiso 1 1 d .
H16A H 0.7046 0.1187 0.3128 0.113 Uiso 1 1 calc R
H16B H 0.6488 0.0690 0.3105 0.113 Uiso 1 1 calc R
C161 C 0.5613(16) 0.1195(9) 0.2188(8) 0.094(6) Uiso 1 1 d .
H16C H 0.5730 0.0825 0.2107 0.112 Uiso 1 1 calc R
H16D H 0.5175 0.1434 0.1969 0.112 Uiso 1 1 calc R
C162 C 0.5041(16) 0.1158(9) 0.2696(7) 0.092(5) Uiso 1 1 d .
H16E H 0.5019 0.0770 0.2858 0.111 Uiso 1 1 calc R
H16F H 0.4333 0.1342 0.2699 0.111 Uiso 1 1 calc R
C164 C 0.1106(9) 0.9100(5) 0.4316(4) 0.038(3) Uiso 1 1 d .
C165 C 0.282(3) 0.3372(13) 0.0357(13) 0.151(10) Uiso 1 1 d .
C166 C 0.5517(13) 0.8725(7) 0.3248(6) 0.072(4) Uiso 1 1 d .
C167 C 0.483(3) 0.5164(17) 0.6606(16) 0.187(13) Uiso 1 1 d .
C168 C 0.390(3) 0.3503(14) -0.0428(15) 0.147(10) Uiso 1 1 d .
C169 C 0.011(2) 0.8202(11) 0.0348(10) 0.127(8) Uiso 1 1 d .
C170 C 0.480(2) 0.6576(11) 0.2555(10) 0.122(7) Uiso 1 1 d .
C171 C 0.420(2) 0.1692(11) 0.8715(10) 0.122(7) Uiso 1 1 d .
C172 C 0.376(3) 0.1858(16) 0.7864(15) 0.175(12) Uiso 1 1 d .
C173 C 0.3057(10) 0.8420(5) 0.4088(5) 0.050(3) Uiso 1 1 d .
C174 C 0.2124(14) 0.4454(7) 0.9866(7) 0.081(5) Uiso 1 1 d .
C175 C 0.968(3) 0.3318(13) 0.2494(13) 0.153(10) Uiso 1 1 d .
C176 C 0.602(2) 0.3459(12) 0.2258(11) 0.138(9) Uiso 1 1 d .
C177 C 0.5170(16) 0.9651(8) 0.2420(9) 0.089(5) Uiso 1 1 d .
C178 C 0.820(3) 0.3870(15) 0.3440(14) 0.167(12) Uiso 1 1 d .
C179 C 0.544(2) 0.9660(12) 0.2676(13) 0.136(9) Uiso 1 1 d .
C180 C 0.5000 0.5000 0.5000 0.164(16) Uiso 1 2 d S
C30 C 0.119(2) 0.6753(13) 0.0467(11) 0.136(9) Uiso 1 1 d .
H30A H 0.1414 0.7050 0.0550 0.164 Uiso 1 1 calc R
C31 C 0.050(3) 0.6845(14) 0.0148(12) 0.152(10) Uiso 1 1 d .
H31 H 0.0124 0.7190 0.0052 0.183 Uiso 1 1 calc R
C32 C 0.044(4) 0.634(2) -0.0024(19) 0.218(17) Uiso 1 1 d .
H32A H 0.0079 0.6391 -0.0284 0.261 Uiso 1 1 calc R
C33 C 0.080(2) 0.5837(13) 0.0133(11) 0.131(8) Uiso 1 1 d .
H33A H 0.0641 0.5540 0.0024 0.158 Uiso 1 1 calc R
C34 C 0.146(2) 0.5748(12) 0.0475(10) 0.121(8) Uiso 1 1 d .
H34 H 0.1831 0.5397 0.0563 0.145 Uiso 1 1 calc R
C35 C 0.2525(19) 0.6736(11) 0.1203(9) 0.130(8) Uiso 1 1 d D
C36 C 0.313(2) 0.7064(13) 0.0799(12) 0.190(14) Uiso 1 1 d D
H36A H 0.3342 0.6936 0.0500 0.228 Uiso 1 1 calc R
C37 C 0.344(3) 0.7575(16) 0.0823(14) 0.24(2) Uiso 1 1 d D
H37A H 0.3812 0.7790 0.0548 0.288 Uiso 1 1 calc R
C38 C 0.315(3) 0.7739(15) 0.1292(14) 0.217(18) Uiso 1 1 d D
H38A H 0.3406 0.8050 0.1331 0.261 Uiso 1 1 calc R
C39 C 0.249(3) 0.7457(15) 0.1706(14) 0.216(18) Uiso 1 1 d D
H39A H 0.2301 0.7580 0.2007 0.259 Uiso 1 1 calc R
C40 C 0.214(2) 0.6974(11) 0.1633(9) 0.131(8) Uiso 1 1 d D
H40A H 0.1641 0.6807 0.1880 0.157 Uiso 1 1 calc R
C43 C 0.969(3) -0.1495(16) 0.1625(14) 0.166(11) Uiso 1 1 d .
C44 C 0.965(3) -0.1700(17) 0.2155(15) 0.172(12) Uiso 1 1 d .
C45 C 0.946(3) -0.1355(17) 0.2492(15) 0.089(10) Uiso 0.50 1 d P
C45' C 0.828(5) -0.138(2) 0.245(2) 0.140(18) Uiso 0.50 1 d P
C46 C 0.886(3) -0.0837(15) 0.2314(14) 0.080(10) Uiso 0.50 1 d P
C46' C 0.820(4) -0.0802(19) 0.2206(18) 0.107(13) Uiso 0.50 1 d P
C47' C 1.046(3) -0.2489(19) 0.2742(17) 0.102(12) Uiso 0.50 1 d P
C182 C 0.670(4) 0.066(2) 0.840(2) 0.232(19) Uiso 1 1 d .
C183 C 0.763(4) 0.094(2) 0.786(2) 0.227(18) Uiso 1 1 d .
O3 O 0.681(3) 0.1364(17) 0.7667(15) 0.17(2) Uiso 0.61(8) 1 d P
O3' O 0.338(5) 0.336(2) -0.017(2) 0.12(3) Uiso 0.30(7) 1 d P
C184 C 0.750(4) 0.166(2) 0.717(2) 0.23(2) Uiso 1 1 d .
C185 C 0.694(4) 0.226(2) 0.7058(19) 0.216(17) Uiso 1 1 d .
O4 O 0.862(2) 0.1118(17) 0.0190(16) 0.31(2) Uani 1 1 d .

loop_
_atom_site_aniso_label
_atom_site_aniso_U_11
_atom_site_aniso_U_22
_atom_site_aniso_U_33
_atom_site_aniso_U_23
_atom_site_aniso_U_13
_atom_site_aniso_U_12
Rh1 0.0791(11) 0.0875(12) 0.0795(11) -0.0182(8) -0.0113(7) -0.0231(7)
Rh2 0.0932(13) 0.0876(12) 0.0835(12) -0.0056(8) -0.0104(8) -0.0032(8)
Zn1 0.0566(12) 0.0694(13) 0.0703(13) -0.0050(9) -0.0246(8) -0.0100(8)
Mg1 0.074(4) 0.105(5) 0.100(5) -0.014(4) -0.026(3) -0.015(3)
S1 0.111(4) 0.080(3) 0.082(3) -0.007(3) -0.009(3) 0.004(3)
S2 0.072(3) 0.070(3) 0.083(3) -0.013(2) -0.018(2) -0.010(2)
P1 0.103(4) 0.137(5) 0.089(4) -0.018(3) -0.016(3) -0.021(3)
P2 0.100(4) 0.098(4) 0.089(4) -0.006(3) -0.003(3) -0.002(3)
P3 0.064(3) 0.092(3) 0.075(3) -0.019(2) -0.006(2) -0.023(2)
P4 0.091(4) 0.123(4) 0.094(4) -0.045(3) 0.012(3) -0.053(3)
Cl1 0.098(4) 0.185(7) 0.114(5) 0.009(4) -0.031(3) -0.030(4)
Cl2 0.111(4) 0.140(5) 0.108(4) -0.021(3) 0.004(3) -0.067(4)
N1 0.099(13) 0.108(14) 0.070(10) -0.018(9) -0.028(9) 0.010(10)
N2 0.101(14) 0.120(16) 0.107(14) -0.057(12) -0.014(10) -0.012(11)
N3 0.039(9) 0.117(14) 0.109(12) -0.012(10) -0.003(7) -0.011(8)
N4 0.061(10) 0.116(14) 0.088(11) -0.003(9) -0.010(8) -0.011(9)
N5 0.020(6) 0.093(10) 0.074(9) -0.005(7) -0.015(5) -0.008(6)
N6 0.057(8) 0.068(8) 0.069(8) 0.010(6) -0.025(6) -0.022(6)
N7 0.056(8) 0.078(10) 0.050(7) 0.004(6) -0.027(6) -0.020(7)
N8 0.049(8) 0.069(9) 0.088(10) -0.024(7) -0.010(6) 0.000(6)
N9 0.065(8) 0.084(9) 0.068(8) -0.016(7) -0.027(6) -0.017(6)
N10 0.061(8) 0.085(9) 0.078(9) -0.001(7) -0.025(6) -0.037(7)
O1 0.083(10) 0.120(14) 0.129(13) -0.011(10) 0.018(9) 0.001(9)
C1 0.082(15) 0.109(17) 0.076(13) -0.029(11) 0.014(10) -0.013(12)
C2 0.065(14) 0.23(3) 0.054(12) -0.027(16) 0.002(9) 0.015(16)
C3 0.108(18) 0.19(3) 0.066(13) -0.029(15) -0.034(12) -0.002(18)
C4 0.056(13) 0.19(2) 0.104(16) -0.042(16) -0.004(10) -0.065(14)
C5 0.087(15) 0.14(2) 0.080(13) -0.033(13) -0.039(11) 0.013(13)
C6 0.096(17) 0.13(2) 0.113(18) -0.062(17) 0.003(14) -0.033(16)
C7 0.087(15) 0.105(18) 0.077(13) -0.034(12) -0.002(10) -0.003(13)
C8 0.15(3) 0.22(4) 0.17(3) -0.16(3) 0.05(2) -0.09(3)
C9 0.039(11) 0.123(17) 0.111(16) -0.027(12) -0.004(9) -0.017(10)
C10 0.17(3) 0.20(3) 0.080(17) -0.07(2) 0.060(19) -0.10(3)
C11 0.079(15) 0.074(14) 0.118(18) -0.004(11) -0.004(12) -0.019(11)
C12 0.075(14) 0.122(19) 0.064(11) -0.029(11) -0.001(9) 0.009(13)
C13 0.100(19) 0.20(3) 0.066(13) -0.012(15) -0.006(12) 0.05(2)
C14 0.075(14) 0.091(15) 0.120(18) -0.002(12) -0.041(11) -0.005(12)
C15 0.078(15) 0.15(2) 0.073(13) -0.029(14) -0.001(10) -0.030(15)
C16 0.029(10) 0.15(2) 0.082(13) 0.009(12) -0.008(8) -0.031(11)
C17 0.070(15) 0.14(2) 0.086(14) -0.006(13) -0.025(10) -0.031(13)
C18 0.108(18) 0.086(16) 0.109(17) 0.013(13) -0.033(13) -0.030(13)
C19 0.111(18) 0.140(19) 0.056(11) 0.003(11) -0.010(11) -0.051(16)
C20 0.054(11) 0.101(15) 0.104(15) -0.002(11) -0.027(10) -0.006(10)
C21 0.092(16) 0.109(18) 0.089(15) 0.041(14) 0.008(12) -0.009(13)
C22 0.133(19) 0.14(2) 0.072(14) -0.033(15) -0.029(13) 0.000(17)
C23 0.106(16) 0.095(16) 0.082(14) -0.016(11) 0.025(11) -0.023(12)
C24 0.091(16) 0.086(16) 0.15(2) -0.022(14) -0.002(14) 0.016(12)
C25 0.11(2) 0.18(3) 0.109(19) 0.011(19) 0.012(14) -0.06(2)
C26 0.12(2) 0.093(17) 0.108(18) 0.041(14) 0.036(14) 0.014(14)
C27 0.19(3) 0.13(3) 0.096(18) 0.016(16) 0.009(19) -0.02(2)
C28 0.14(2) 0.11(2) 0.12(2) 0.003(15) 0.040(16) 0.034(15)
C29 0.114(17) 0.112(18) 0.095(15) -0.001(13) -0.013(12) 0.012(13)
C41 0.084(14) 0.13(2) 0.073(13) -0.034(13) 0.020(10) -0.003(12)
C42 0.22(3) 0.12(2) 0.10(2) 0.025(16) -0.02(2) 0.03(2)
C47 0.07(2) 0.14(4) 0.05(2) 0.01(2) -0.012(15) 0.02(2)
C48 0.20(3) 0.22(4) 0.081(17) -0.06(2) -0.021(19) -0.11(3)
C49 0.14(2) 0.116(17) 0.091(15) -0.045(13) 0.037(14) -0.061(15)
C50 0.12(2) 0.115(17) 0.131(19) -0.055(16) 0.057(16) -0.069(16)
C51 0.10(2) 0.16(3) 0.22(3) -0.11(2) -0.037(19) -0.003(17)
C52 0.13(2) 0.095(17) 0.15(2) -0.033(16) 0.022(18) -0.053(15)
C53 0.11(2) 0.16(3) 0.23(4) -0.12(3) -0.02(2) -0.010(18)
C54 0.083(16) 0.128(18) 0.16(2) -0.096(17) -0.012(13) -0.018(12)
C55 0.084(19) 0.36(6) 0.22(4) -0.23(4) 0.033(19) -0.09(3)
C56 0.12(2) 0.19(3) 0.13(2) -0.08(2) -0.005(16) -0.049(19)
C57 0.11(2) 0.18(3) 0.15(2) -0.11(2) 0.047(17) -0.065(19)
C58 0.14(2) 0.094(16) 0.15(2) -0.059(16) -0.032(16) -0.056(15)
C59 0.022(14) 0.27(4) 0.24(4) -0.12(3) -0.003(14) -0.032(15)
C60 0.16(4) 0.13(3) 0.54(10) -0.21(5) 0.15(5) -0.08(3)
C61 0.108(19) 0.16(2) 0.093(16) -0.067(15) -0.037(14) -0.005(14)
C62 0.14(2) 0.15(2) 0.11(2) -0.051(17) 0.000(17) -0.032(17)
C63 0.081(19) 0.23(3) 0.096(17) -0.059(18) -0.019(13) -0.036(16)
C64 0.07(2) 0.26(4) 0.23(4) -0.13(3) -0.07(2) -0.031(18)
C65 0.10(2) 0.28(4) 0.15(3) -0.14(3) 0.003(17) -0.04(2)
C66 0.056(14) 0.22(3) 0.119(18) -0.080(18) -0.019(12) -0.025(13)
C67 0.13(2) 0.22(3) 0.071(14) -0.053(16) 0.001(13) -0.046(18)
C68 0.000(15) 0.95(13) 0.26(4) -0.23(6) 0.004(16) -0.16(3)
C69 0.060(14) 0.31(4) 0.12(2) -0.10(2) 0.006(11) -0.025(17)
C70 0.080(15) 0.129(18) 0.106(17) 0.003(13) -0.050(12) -0.035(11)
C71 0.067(16) 0.18(2) 0.099(18) -0.012(15) -0.020(12) -0.029(13)
C72 0.038(12) 0.25(3) 0.074(15) 0.019(15) -0.015(9) -0.050(13)
C73 0.095(18) 0.14(2) 0.12(2) -0.004(16) -0.009(16) -0.027(14)
C74 0.063(15) 0.22(3) 0.110(19) -0.050(18) 0.000(13) -0.050(16)
C75 0.12(2) 0.15(2) 0.087(16) -0.025(14) 0.001(13) -0.035(15)
C76 0.061(12) 0.17(2) 0.094(16) -0.026(14) -0.010(10) 0.016(12)
C77 0.33(6) 0.48(8) 0.21(4) 0.01(5) -0.12(4) -0.33(6)
C78 0.039(12) 0.37(5) 0.080(15) -0.07(2) 0.001(9) -0.050(16)
C79 0.056(10) 0.092(13) 0.069(11) -0.005(9) -0.014(7) -0.023(9)
C80 0.079(13) 0.076(12) 0.053(10) -0.008(8) -0.011(8) 0.031(10)
C81 0.059(12) 0.081(13) 0.100(14) 0.029(10) -0.034(9) -0.019(9)
C82 0.055(11) 0.097(15) 0.086(13) -0.016(10) -0.009(8) -0.005(10)
C83 0.050(10) 0.083(12) 0.060(10) -0.016(8) -0.022(7) 0.011(9)
C84 0.015(8) 0.118(16) 0.075(11) -0.023(10) -0.011(6) -0.016(8)
C85 0.047(10) 0.069(11) 0.081(11) -0.011(8) -0.017(7) -0.033(7)
C86 0.078(13) 0.101(16) 0.082(12) -0.032(11) -0.018(10) -0.023(10)
C87 0.079(12) 0.046(9) 0.098(13) -0.010(8) -0.020(10) 0.002(8)
C88 0.069(11) 0.076(12) 0.067(11) 0.004(8) -0.025(8) -0.018(9)
C89 0.087(13) 0.067(11) 0.064(10) 0.010(8) -0.020(9) -0.022(9)
C90 0.074(11) 0.069(12) 0.069(11) 0.011(8) -0.040(8) -0.014(8)
C91 0.088(14) 0.093(16) 0.141(18) -0.001(12) -0.070(13) -0.033(11)
C92 0.062(12) 0.059(12) 0.19(2) -0.016(12) -0.051(12) -0.022(9)
C93 0.042(9) 0.076(12) 0.097(12) -0.009(9) -0.043(8) 0.009(8)
C94 0.060(11) 0.064(11) 0.090(12) -0.019(9) -0.008(8) -0.028(8)
C95 0.051(11) 0.125(16) 0.077(12) -0.011(10) -0.028(9) -0.004(10)
O4 0.15(2) 0.41(4) 0.32(5) 0.15(4) -0.08(3) -0.12(2)

loop_
_atom_type_symbol
_atom_type_description
_atom_type_scat_dispersion_real
_atom_type_scat_dispersion_imag
_atom_type_scat_source
C C 0.0033 0.0016 'International Tables Vol C Tables 4.2.6.8 and 6.1.1.4'
H H 0.0000 0.0000 'International Tables Vol C Tables 4.2.6.8 and 6.1.1.4'
N N 0.0061 0.0033 'International Tables Vol C Tables 4.2.6.8 and 6.1.1.4'
O O 0.0106 0.0060 'International Tables Vol C Tables 4.2.6.8 and 6.1.1.4'
Mg Mg 0.0486 0.0363 'International Tables Vol C Tables 4.2.6.8 and 6.1.1.4'
P P 0.1023 0.0942 'International Tables Vol C Tables 4.2.6.8 and 6.1.1.4'
S S 0.1246 0.1234 'International Tables Vol C Tables 4.2.6.8 and 6.1.1.4'
Cl Cl 0.1484 0.1585 'International Tables Vol C Tables 4.2.6.8 and 6.1.1.4'
Zn Zn 0.2839 1.4301 'International Tables Vol C Tables 4.2.6.8 and 6.1.1.4'
Rh Rh -1.1178 0.9187 'International Tables Vol C Tables 4.2.6.8 and 6.1.1.4'

loop_
_geom_angle_atom_site_label_1
_geom_angle_atom_site_label_2
_geom_angle_atom_site_label_3
_geom_angle
P3 Rh1 P4 97.50(19)
P3 Rh1 S2 87.43(17)
P4 Rh1 S2 170.7(2)
P3 Rh1 Cl2 172.2(2)
P4 Rh1 Cl2 89.6(2)
S2 Rh1 Cl2 86.00(19)
P1 Rh2 P2 96.0(2)
P1 Rh2 S1 85.6(2)
P2 Rh2 S1 174.2(2)
P1 Rh2 Cl1 175.5(2)
P2 Rh2 Cl1 88.5(2)
S1 Rh2 Cl1 89.9(2)
N7 Zn1 N8 89.6(5)
N7 Zn1 N5 157.5(5)
N8 Zn1 N5 87.8(5)
N7 Zn1 N6 87.7(5)
N8 Zn1 N6 160.6(5)
N5 Zn1 N6 87.3(5)
N7 Zn1 N10 103.1(5)
N8 Zn1 N10 100.1(5)
N5 Zn1 N10 99.4(5)
N6 Zn1 N10 99.3(5)
N1 Mg1 N2 87.5(9)
N1 Mg1 N4 91.8(8)
N2 Mg1 N4 166.7(8)
N1 Mg1 N3 165.5(7)
N2 Mg1 N3 88.4(8)
N4 Mg1 N3 88.9(7)
N1 Mg1 N9 98.2(6)
N2 Mg1 N9 97.8(7)
N4 Mg1 N9 95.5(6)
N3 Mg1 N9 96.2(6)
C105 S1 C102 100.3(10)
C105 S1 Rh2 105.1(8)
C102 S1 Rh2 118.5(7)
C122 S2 C125 99.3(8)
C122 S2 Rh1 112.6(6)
C125 S2 Rh1 102.7(6)
C113 P1 C107 113.0(13)
C113 P1 C106 100.1(13)
C107 P1 C106 97.5(13)
C113 P1 Rh2 112.2(10)
C107 P1 Rh2 123.0(10)
C106 P1 Rh2 106.9(7)
C35 P2 C29 106.2(12)
C35 P2 C28 101.1(13)
C29 P2 C28 102.7(13)
C35 P2 Rh2 113.9(8)
C29 P2 Rh2 118.3(8)
C28 P2 Rh2 112.7(8)
C126 P3 C133 99.9(8)
C126 P3 C127 101.7(9)
C133 P3 C127 105.4(9)
C126 P3 Rh1 108.2(6)
C133 P3 Rh1 119.2(6)
C127 P3 Rh1 119.3(7)
C49 P4 C57 105.5(11)
C49 P4 C48 103.5(15)
C57 P4 C48 99.9(11)
C49 P4 Rh1 114.0(8)
C57 P4 Rh1 120.1(7)
C48 P4 Rh1 111.9(13)
C5 N1 C2 105.6(19)
C5 N1 Mg1 131.9(17)
C2 N1 Mg1 122.4(15)
C10 N2 C7 107(2)
C10 N2 Mg1 124.1(18)
C7 N2 Mg1 128.3(18)
C12 N3 C15 107.9(18)
C12 N3 Mg1 125.9(13)
C15 N3 Mg1 124.6(16)
C20 N4 C17 108.2(19)
C20 N4 Mg1 122.6(13)
C17 N4 Mg1 126.6(16)
C83 N5 C80 108.2(13)
C83 N5 Zn1 127.6(11)
C80 N5 Zn1 124.2(11)
C85 N6 C88 106.5(13)
C85 N6 Zn1 129.9(10)
C88 N6 Zn1 123.3(10)
C90 N7 C93 108.4(11)
C90 N7 Zn1 126.5(10)
C93 N7 Zn1 123.3(10)
C98 N8 C95 106.8(14)
C98 N8 Zn1 127.0(11)
C95 N8 Zn1 125.1(11)
C161 N9 C159 106.5(16)
C161 N9 C157 108.2(15)
C159 N9 C157 110.1(15)
C161 N9 Mg1 112.3(10)
C159 N9 Mg1 111.5(12)
C157 N9 Mg1 108.2(12)
C158 N10 C160 111.4(15)
C158 N10 C162 109.3(15)
C160 N10 C162 99.5(14)
C158 N10 Zn1 111.2(12)
C160 N10 Zn1 114.0(10)
C162 N10 Zn1 110.8(10)
C27 O1 C24 117(2)
O2' O2 C44 70(3)
O2' O2 C47 107(3)
C44 O2 C47 108(3)
O2' O2 C47' 50(2)
C44 O2 C47' 99(3)
C47 O2 C47' 58(2)
O2 O2' C44 64(2)
O2 O2' C47' 94(3)
C44 O2' C47' 119(3)
C20 C1 C2 118(2)
C20 C1 C21 120(2)
C2 C1 C21 121(2)
N1 C2 C1 132(2)
N1 C2 C3 111(3)
C1 C2 C3 117(3)
C4 C3 C2 105(3)
C3 C4 C5 108(2)
N1 C5 C6 123(2)
N1 C5 C4 111(2)
C6 C5 C4 127(2)
C7 C6 C5 129(2)
C7 C6 C61 117(2)
C5 C6 C61 115(3)
C6 C7 N2 121(2)
C6 C7 C8 135(3)
N2 C7 C8 104(2)
C9 C8 C7 112(2)
C8 C9 C10 103(3)
N2 C10 C9 113(3)
N2 C10 C11 130(2)
C9 C10 C11 116(3)
C12 C11 C41 120(2)
C12 C11 C10 122(2)
C41 C11 C10 118(2)
C11 C12 C13 126(3)
C11 C12 N3 125.7(19)
C13 C12 N3 108(2)
C12 C13 C14 109(2)
C13 C14 C15 107(2)
C16 C15 N3 125(2)
C16 C15 C14 128(2)
N3 C15 C14 107(2)
C15 C16 C70 115.7(19)
C15 C16 C17 128.6(18)
C70 C16 C17 115(2)
C18 C17 N4 109(2)
C18 C17 C16 126(2)
N4 C17 C16 124(2)
C19 C18 C17 111(2)
C18 C19 C20 105(2)
N4 C20 C1 130(2)
N4 C20 C19 106.2(18)
C1 C20 C19 124(2)
C22 C21 C26 119(2)
C22 C21 C1 122(2)
C26 C21 C1 119(2)
C21 C22 C23 128(2)
C22 C23 C24 116(2)
O1 C24 C23 117(2)
O1 C24 C25 130(2)
C23 C24 C25 113(2)
C26 C25 C24 123(2)
C25 C26 C21 120(2)
O1 C27 C28 110(2)
C27 C28 P2 117(2)
C34 C29 C30 122(2)
C34 C29 P2 121.1(19)
C30 C29 P2 116(2)
C46' C41 C42 127(3)
C46' C41 C11 111(3)
C42 C41 C11 120(2)
C46' C41 C46 39(2)
C42 C41 C46 114(2)
C11 C41 C46 120(2)
C41 C42 C43 119(3)
C48 C47 O2 99(4)
C48 C47 C47' 60(3)
O2 C47 C47' 72(3)
C47 C48 C47' 77(3)
C47 C48 P4 122(3)
C47' C48 P4 120(3)
C54 C49 C50 118(3)
C54 C49 P4 121.6(17)
C50 C49 P4 120(2)
C49 C50 C51 116(3)
C52 C51 C50 128(3)
C53 C52 C51 111(3)
C52 C53 C54 127(3)
C49 C54 C53 120(2)
C60 C55 C56 114(2)
C57 C56 C55 125(2)
C56 C57 C58 115.1(19)
C56 C57 P4 124.3(18)
C58 C57 P4 120.5(16)
C57 C58 C59 125(2)
C60 C59 C58 114(2)
C59 C60 C55 125.6(19)
C66 C61 C6 120.4(18)
C66 C61 C62 113(2)
C6 C61 C62 127(2)
C63 C62 C61 122(2)
C63 C62 C67 127(2)
C61 C62 C67 111(2)
C62 C63 C64 122(2)
C65 C64 C63 119.4(19)
C65 C64 C68 123(3)
C63 C64 C68 117(3)
C64 C65 C66 123(2)
C65 C66 C61 121(2)
C65 C66 C69 120(2)
C61 C66 C69 118.4(17)
C71 C70 C75 117.1(19)
C71 C70 C16 120.9(19)
C75 C70 C16 122(2)
C72 C71 C70 118(2)
C72 C71 C76 120(2)
C70 C71 C76 123(2)
C71 C72 C73 124(2)
C74 C73 C72 121(3)
C74 C73 C77 119(3)
C72 C73 C77 120(3)
C73 C74 C75 121(3)
C74 C75 C70 119(2)
C74 C75 C78 123(2)
C70 C75 C78 118(2)
C80 C79 C99 117.8(14)
C80 C79 C98 122.8(16)
C99 C79 C98 119.3(15)
C79 C80 N5 128.0(16)
C79 C80 C81 129.1(15)
N5 C80 C81 102.9(16)
C82 C81 C80 115.3(17)
C81 C82 C83 102.5(16)
N5 C83 C84 125.7(12)
N5 C83 C82 111.0(16)
C84 C83 C82 123.1(15)
C83 C84 C85 126.7(12)
C83 C84 C139 117.5(13)
C85 C84 C139 115.6(15)
N6 C85 C86 112.4(14)
N6 C85 C84 121.6(14)
C86 C85 C84 126.0(14)
C87 C86 C85 107.0(15)
C86 C87 C88 107.8(15)
C89 C88 N6 127.6(15)
C89 C88 C87 126.1(16)
N6 C88 C87 106.3(14)
C88 C89 C90 123.9(16)
C88 C89 C119 118.1(15)
C90 C89 C119 118.0(15)
N7 C90 C89 126.6(14)
N7 C90 C91 107.1(15)
C89 C90 C91 126.2(16)
C92 C91 C90 109.9(19)
C91 C92 C93 109.2(17)
C94 C93 N7 127.2(12)
C94 C93 C92 127.6(15)
N7 C93 C92 105.1(14)
C93 C94 C95 126.2(15)
C93 C94 C148 117.4(15)
C95 C94 C148 116.3(15)
N8 C95 C94 126.0(18)
N8 C95 C96 106.3(14)
C94 C95 C96 127.3(16)
C97 C96 C95 111.1(17)
C96 C97 C98 104.9(16)
N8 C98 C97 110.8(14)
N8 C98 C79 126.1(15)
C97 C98 C79 122.8(15)
C104 C99 C100 114(2)
C104 C99 C79 123.4(17)
C100 C99 C79 123(2)
C99 C100 C101 125(3)
C102 C101 C100 118(3)
C101 C102 C103 121(2)
C101 C102 S1 120.0(18)
C103 C102 S1 119.1(18)
C102 C103 C104 117(2)
C99 C104 C103 124(2)
C106 C105 S1 106.6(16)
C105 C106 P1 104.1(15)
C112 C107 C108 121(2)
C112 C107 P1 124(2)
C108 C107 P1 113.5(19)
C109 C108 C107 118(2)
C108 C109 C110 121(3)
C111 C110 C109 119(3)
C110 C111 C112 121(3)
C111 C112 C107 118(2)
C118 C113 C114 113(3)
C118 C113 P1 130(2)
C114 C113 P1 115(2)
C115 C114 C113 127(3)
C116 C115 C114 113(3)
C117 C116 C115 127(3)
C116 C117 C118 113(3)
C113 C118 C117 126(3)
C120 C119 C124 118.4(16)
C120 C119 C89 122.7(16)
C124 C119 C89 118.9(14)
C119 C120 C121 120.5(18)
C122 C121 C120 120.5(16)
C123 C122 C121 119.0(16)
C123 C122 S2 119.7(13)
C121 C122 S2 121.3(13)
C122 C123 C124 120.9(17)
C123 C124 C119 120.3(17)
C126 C125 S2 111.5(12)
C125 C126 P3 107.3(11)
C128 C127 C132 122(2)
C128 C127 P3 116.2(15)
C132 C127 P3 120.8(17)
C127 C128 C129 122.0(18)
C128 C129 C130 118.8(19)
C129 C130 C131 114(3)
C132 C131 C130 126(3)
C127 C132 C131 117(3)
C138 C133 C134 125(2)
C138 C133 P3 111.7(18)
C134 C133 P3 122.4(16)
C133 C134 C135 118(2)
C136 C135 C134 117(3)
C135 C136 C137 126(3)
C136 C137 C138 114(3)
C133 C138 C137 120(3)
C144 C139 C140 123.8(18)
C144 C139 C84 121.7(17)
C140 C139 C84 114.4(15)
C139 C140 C141 116.4(17)
C139 C140 C145 127.5(17)
C141 C140 C145 116.0(18)
C140 C141 C142 122(2)
C143 C142 C141 111(2)
C143 C142 C146 126(2)
C141 C142 C146 122(2)
C142 C143 C144 126(2)
C139 C144 C143 119(2)
C139 C144 C147 121(2)
C143 C144 C147 120(2)
C153 C148 C149 121.7(17)
C153 C148 C94 121.1(16)
C149 C148 C94 117.2(16)
C148 C149 C150 117.1(19)
C148 C149 C154 121.6(18)
C150 C149 C154 121.3(19)
C149 C150 C151 122(2)
C152 C151 C150 116.4(18)
C152 C151 C155 118.7(18)
C150 C151 C155 124.2(18)
C151 C152 C153 121(2)
C148 C153 C152 120.5(18)
C148 C153 C156 122.6(18)
C152 C153 C156 116.6(19)
N9 C157 C158 104.9(17)
N10 C158 C157 113.9(18)
N9 C159 C160 109.0(18)
C159 C160 N10 114.8(17)
N9 C161 C162 117.0(17)
C161 C162 N10 107.8(16)
C31 C30 C29 118(3)
C30 C31 C32 113(3)
C33 C32 C31 129(5)
C32 C33 C34 117(4)
C29 C34 C33 119(3)
C40 C35 C36 116(3)
C40 C35 P2 123(2)
C36 C35 P2 121(2)
C37 C36 C35 124(3)
C38 C37 C36 116(3)
C37 C38 C39 124(3)
C38 C39 C40 116(3)
C35 C40 C39 123(3)
C42 C43 C44 120(3)
C45 C44 O2 117(4)
C45 C44 O2' 120(3)
O2 C44 O2' 45.6(18)
C45 C44 C43 123(4)
O2 C44 C43 116(3)
O2' C44 C43 110(3)
C45 C44 C45' 56(3)
O2 C44 C45' 94(3)
O2' C44 C45' 136(3)
C43 C44 C45' 103(3)
C44 C45 C46 110(3)
C44 C45 C45' 80(3)
C46 C45 C45' 63(3)
C46' C45' C45 89(4)
C46' C45' C46 37(2)
C45 C45' C46 53(3)
C46' C45' C44 104(4)
C45 C45' C44 44(2)
C46 C45' C44 81(3)
C46' C46 C45 125(5)
C46' C46 C41 59(4)
C45 C46 C41 124(3)
C46' C46 C45' 63(4)
C45 C46 C45' 64(3)
C41 C46 C45' 102(3)
C46 C46' C41 82(4)
C46 C46' C45' 81(5)
C41 C46' C45' 123(4)
O2' C47' C48 107(3)
O2' C47' C47 84(3)
C48 C47' C47 43(2)
O2' C47' O2 36.0(16)
C48 C47' O2 74(2)
C47 C47' O2 50(2)
O3 C183 C182 92(4)
C183 O3 C184 99(4)
C168 O3' C165 145(6)
C185 C184 O3 105(4)

loop_
_geom_bond_atom_site_label_1
_geom_bond_atom_site_label_2
_geom_bond_distance
Rh1 P3 2.190(5)
Rh1 P4 2.251(6)
Rh1 S2 2.344(5)
Rh1 Cl2 2.368(5)
Rh2 P1 2.194(7)
Rh2 P2 2.243(6)
Rh2 S1 2.294(5)
Rh2 Cl1 2.398(6)
Zn1 N7 2.064(11)
Zn1 N8 2.087(13)
Zn1 N5 2.097(11)
Zn1 N6 2.107(12)
Zn1 N10 2.199(14)
Mg1 N1 1.971(18)
Mg1 N2 2.04(2)
Mg1 N4 2.095(19)
Mg1 N3 2.137(16)
Mg1 N9 2.330(15)
S1 C105 1.79(2)
S1 C102 1.82(2)
S2 C122 1.770(17)
S2 C125 1.828(17)
P1 C113 1.65(3)
P1 C107 1.80(3)
P1 C106 1.83(2)
P2 C35 1.75(3)
P2 C29 1.84(3)
P2 C28 1.90(2)
P3 C126 1.827(17)
P3 C133 1.89(2)
P3 C127 1.87(2)
P4 C49 1.74(3)
P4 C57 1.83(2)
P4 C48 1.85(3)
N1 C5 1.33(3)
N1 C2 1.39(4)
N2 C10 1.36(4)
N2 C7 1.45(3)
N3 C12 1.39(3)
N3 C15 1.42(3)
N4 C20 1.34(2)
N4 C17 1.36(2)
N5 C83 1.34(2)
N5 C80 1.41(2)
N6 C85 1.328(18)
N6 C88 1.37(2)
N7 C90 1.30(2)
N7 C93 1.41(2)
N8 C98 1.34(2)
N8 C95 1.36(2)
N9 C161 1.43(2)
N9 C159 1.47(3)
N9 C157 1.49(3)
N10 C158 1.37(2)
N10 C160 1.50(2)
N10 C162 1.52(2)
O1 C27 1.28(3)
O1 C24 1.34(3)
O2 O2' 1.11(3)
O2 C44 1.40(4)
O2 C47 1.52(5)
O2 C47' 1.89(6)
O2' C44 1.46(4)
O2' C47' 1.46(5)
C1 C20 1.40(3)
C1 C2 1.46(4)
C1 C21 1.47(3)
C2 C3 1.53(3)
C3 C4 1.29(3)
C4 C5 1.53(3)
C5 C6 1.42(3)
C6 C7 1.34(3)
C6 C61 1.45(3)
C7 C8 1.46(4)
C8 C9 1.39(4)
C9 C10 1.45(3)
C10 C11 1.47(5)
C11 C12 1.36(3)
C11 C41 1.44(3)
C12 C13 1.38(3)
C13 C14 1.40(4)
C14 C15 1.42(3)
C15 C16 1.35(3)
C16 C70 1.48(3)
C16 C17 1.46(3)
C17 C18 1.34(3)
C18 C19 1.30(3)
C19 C20 1.50(3)
C21 C22 1.28(3)
C21 C26 1.32(3)
C22 C23 1.38(3)
C23 C24 1.41(3)
C24 C25 1.51(4)
C25 C26 1.31(4)
C27 C28 1.47(4)
C29 C34 1.32(3)
C29 C30 1.46(3)
C41 C46' 1.32(5)
C41 C42 1.36(4)
C41 C46 1.53(4)
C42 C43 1.39(4)
C47 C48 1.17(5)
C47 C47' 1.69(6)
C48 C47' 1.51(5)
C49 C54 1.38(3)
C49 C50 1.37(3)
C50 C51 1.39(4)
C51 C52 1.42(4)
C52 C53 1.28(3)
C53 C54 1.40(3)
C55 C60 1.372(18)
C55 C56 1.377(17)
C56 C57 1.362(17)
C57 C58 1.362(17)
C58 C59 1.374(17)
C59 C60 1.369(18)
C61 C66 1.43(3)
C61 C62 1.45(3)
C62 C63 1.33(4)
C62 C67 1.53(4)
C63 C64 1.34(4)
C64 C65 1.32(4)
C64 C68 1.63(3)
C65 C66 1.35(3)
C66 C69 1.50(3)
C70 C71 1.42(3)
C70 C75 1.41(3)
C71 C72 1.27(3)
C71 C76 1.44(3)
C72 C73 1.31(3)
C73 C74 1.29(3)
C73 C77 1.67(4)
C74 C75 1.32(3)
C75 C78 1.50(3)
C79 C80 1.39(3)
C79 C99 1.43(2)
C79 C98 1.44(2)
C80 C81 1.42(3)
C81 C82 1.30(2)
C82 C83 1.45(2)
C83 C84 1.40(2)
C84 C85 1.47(2)
C84 C139 1.55(2)
C85 C86 1.37(2)
C86 C87 1.32(2)
C87 C88 1.45(2)
C88 C89 1.35(2)
C89 C90 1.43(2)
C89 C119 1.48(2)
C90 C91 1.53(2)
C91 C92 1.18(2)
C92 C93 1.51(2)
C93 C94 1.36(2)
C94 C95 1.39(2)
C94 C148 1.54(2)
C95 C96 1.44(3)
C96 C97 1.28(2)
C97 C98 1.44(2)
C99 C104 1.29(3)
C99 C100 1.31(3)
C100 C101 1.39(4)
C101 C102 1.26(3)
C102 C103 1.34(3)
C103 C104 1.44(3)
C105 C106 1.54(3)
C107 C112 1.438(19)
C107 C108 1.447(19)
C108 C109 1.434(19)
C109 C110 1.434(19)
C110 C111 1.430(19)
C111 C112 1.439(19)
C113 C118 1.38(2)
C113 C114 1.39(2)
C114 C115 1.38(2)
C115 C116 1.38(2)
C116 C117 1.38(2)
C117 C118 1.40(2)
C119 C120 1.33(2)
C119 C124 1.45(2)
C120 C121 1.44(2)
C121 C122 1.39(2)
C122 C123 1.37(2)
C123 C124 1.38(2)
C125 C126 1.52(2)
C127 C128 1.35(2)
C127 C132 1.35(3)
C128 C129 1.39(2)
C129 C130 1.43(3)
C130 C131 1.45(4)
C131 C132 1.35(4)
C133 C138 1.20(3)
C133 C134 1.34(3)
C134 C135 1.48(3)
C135 C136 1.26(3)
C136 C137 1.37(3)
C137 C138 1.53(4)
C139 C144 1.31(3)
C139 C140 1.35(2)
C140 C141 1.40(3)
C140 C145 1.49(3)
C141 C142 1.47(3)
C142 C143 1.35(3)
C142 C146 1.53(3)
C143 C144 1.36(3)
C144 C147 1.55(3)
C148 C153 1.34(2)
C148 C149 1.38(3)
C149 C150 1.42(3)
C149 C154 1.40(3)
C150 C151 1.41(3)
C151 C152 1.38(3)
C151 C155 1.45(3)
C152 C153 1.43(3)
C153 C156 1.51(3)
C157 C158 1.63(3)
C159 C160 1.47(3)
C161 C162 1.45(3)
C165 O3' 1.51(7)
C168 O3' 0.94(6)
C177 C179 0.88(3)
C30 C31 1.37(4)
C31 C32 1.46(5)
C32 C33 1.27(5)
C33 C34 1.40(4)
C35 C40 1.414(19)
C35 C36 1.42(2)
C36 C37 1.42(2)
C37 C38 1.41(2)
C38 C39 1.42(2)
C39 C40 1.43(2)
C43 C44 1.45(5)
C44 C45 1.37(5)
C44 C45' 1.93(7)
C45 C46 1.44(5)
C45 C45' 1.61(7)
C45' C46' 1.44(7)
C45' C46 1.61(7)
C46 C46' 0.97(5)
C182 C183 1.83(7)
C183 O3 1.47(6)
O3 C184 1.61(6)
C184 C185 1.53(6)
